data_1563048
loop_
_publ_author_name
'Gulay, L.D.'
'Daszkiewicz, M.'
'Shemet, V.Ya.'

_publ_section_title
;
 Crystal structure of \\sim RCu3S3 and \\sim RCuTe2 (R=Gd--Lu) compounds
;
_journal_name_full 'Journal of Solid State Chemistry'
_journal_page_first 142
_journal_page_last 148
_journal_paper_doi 10.1016/j.jssc.2011.12.004
_journal_volume 186
_journal_year 2012
_chemical_formula_moiety 'Cu Dy Te2'
_chemical_formula_sum 'Cu Dy Te2'
_chemical_formula_weight 481.24
_space_group_IT_number 164
_space_group_name_Hall '-P 3 2"'
_space_group_name_H-M_alt 'P -3 m 1'
_symmetry_cell_setting hexagonal
_symmetry_space_group_name_Hall '-P 3 2"'
_symmetry_space_group_name_H-M 'P -3 m 1'
_atom_sites_solution_hydrogens .
_atom_sites_solution_primary direct
_atom_sites_solution_secondary difmap
_audit_creation_method SHELXL-97
_cell_angle_alpha 90.00
_cell_angle_beta 90.00
_cell_angle_gamma 120.00
_cell_formula_units_Z 8
_cell_length_a 8.6190(12)
_cell_length_b 8.6190(12)
_cell_length_c 13.857(3)
_cell_measurement_reflns_used 448
_cell_measurement_temperature 295(2)
_cell_measurement_theta_max 27.47
_cell_measurement_theta_min 3.10
_cell_volume 891.5(3)
_computing_cell_refinement 'CrysAlis RED'
_computing_data_collection 'CrysAlis CCD (Oxford Diffraction, 2009)'
_computing_data_reduction 'CrysAlis RED'
_computing_structure_refinement 'SHELXL-97 (Sheldrick, 1997)'
_computing_structure_solution 'SHELXS-97 (Sheldrick, 1997)'
_diffrn_ambient_temperature 295(2)
_diffrn_detector_area_resol_mean '1024x1024 with blocks 2x2, 33.133pixel/mm'
_diffrn_measured_fraction_theta_full 0.992
_diffrn_measured_fraction_theta_max 0.992
_diffrn_measurement_device_type 'KUMA KM-4 with area CCD detector'
_diffrn_measurement_method \w-scan
_diffrn_radiation_monochromator graphite
_diffrn_radiation_source 'fine-focus sealed tube'
_diffrn_radiation_type MoK\a
_diffrn_radiation_wavelength 0.71073
_diffrn_reflns_av_R_equivalents 0.1062
_diffrn_reflns_av_sigmaI/netI 0.0392
_diffrn_reflns_limit_h_max 11
_diffrn_reflns_limit_h_min -11
_diffrn_reflns_limit_k_max 11
_diffrn_reflns_limit_k_min -11
_diffrn_reflns_limit_l_max 17
_diffrn_reflns_limit_l_min -17
_diffrn_reflns_number 9410
_diffrn_reflns_theta_full 27.47
_diffrn_reflns_theta_max 27.47
_diffrn_reflns_theta_min 3.10
_diffrn_standards_interval_count .
_diffrn_standards_interval_time .
_diffrn_standards_number 0
_exptl_absorpt_coefficient_mu 34.011
_exptl_absorpt_correction_T_max 0.333
_exptl_absorpt_correction_T_min 0.062
_exptl_absorpt_correction_type numerical
_exptl_absorpt_process_details 'CrysAlis (Oxford Diffraction, 2009)'
_exptl_crystal_colour black
_exptl_crystal_density_diffrn 7.171
_exptl_crystal_density_method 'not measured'
_exptl_crystal_description prism
_exptl_crystal_F_000 1592
_exptl_crystal_size_max 0.08
_exptl_crystal_size_mid 0.07
_exptl_crystal_size_min 0.03
_refine_diff_density_max 5.200
_refine_diff_density_min -5.503
_refine_diff_density_rms 0.567
_refine_ls_extinction_coef 0.00028(10)
_refine_ls_extinction_expression Fc^*^=kFc[1+0.001xFc^2^\l^3^/sin(2\q)]^-1/4^
_refine_ls_extinction_method SHELXL
_refine_ls_goodness_of_fit_ref 1.252
_refine_ls_hydrogen_treatment .
_refine_ls_matrix_type full
_refine_ls_number_parameters 44
_refine_ls_number_reflns 824
_refine_ls_number_restraints 0
_refine_ls_restrained_S_all 1.252
_refine_ls_R_factor_all 0.0805
_refine_ls_R_factor_gt 0.0589
_refine_ls_shift/su_max <0.001
_refine_ls_shift/su_mean <0.001
_refine_ls_structure_factor_coef Fsqd
_refine_ls_weighting_details 'calc w=1/[\s^2^(Fo^2^)+(0.0658P)^2^] where P=(Fo^2^+2Fc^2^)/3'
_refine_ls_weighting_scheme calc
_refine_ls_wR_factor_gt 0.2015
_refine_ls_wR_factor_ref 0.2166
_reflns_number_gt 448
_reflns_number_total 824
_reflns_threshold_expression >2sigma(I)
_cod_data_source_file JSSC-2012-186-142.CIF
_cod_data_source_block dy
_cod_database_code 1563048

loop_
_symmetry_equiv_pos_as_xyz
'x, y, z'
'-y, x-y, z'
'-x+y, -x, z'
'y, x, -z'
'x-y, -y, -z'
'-x, -x+y, -z'
'-x, -y, -z'
'y, -x+y, -z'
'x-y, x, -z'
'-y, -x, z'
'-x+y, y, z'
'x, x-y, z'

loop_
_atom_site_label
_atom_site_type_symbol
_atom_site_fract_x
_atom_site_fract_y
_atom_site_fract_z
_atom_site_U_iso_or_equiv
_atom_site_adp_type
_atom_site_occupancy
_atom_site_symmetry_multiplicity
_atom_site_calc_flag
_atom_site_refinement_flags
_atom_site_disorder_assembly
_atom_site_disorder_group
Dy1 Dy 0.0000 0.0000 0.26007(16) 0.0267(6) Uani 1 6 d S . .
Dy2 Dy 0.50311(6) 0.49689(6) 0.24616(7) 0.0122(5) Uani 1 2 d S . .
Te1 Te 0.3333 0.6667 0.12151(16) 0.0140(7) Uani 1 6 d S . .
Te2 Te 0.17138(8) 0.34276(17) 0.37975(10) 0.0129(5) Uani 1 2 d S . .
Te3 Te 0.32416(17) 0.16208(8) 0.11876(10) 0.0134(5) Uani 1 2 d S . .
Te4 Te 0.6667 0.3333 0.38260(17) 0.0146(7) Uani 1 6 d S . .
Cu1 Cu 0.3333 0.6667 0.9293(3) 0.0208(12) Uani 1 6 d S . .
Cu2 Cu 0.6682(4) 0.8341(2) -0.4299(3) 0.0186(10) Uani 0.72 2 d SP . .
Cu3 Cu 0.3384(17) 0.1692(8) -0.0705(8) 0.044(3) Uani 0.28 2 d SP . .

loop_
_atom_site_aniso_label
_atom_site_aniso_U_11
_atom_site_aniso_U_22
_atom_site_aniso_U_33
_atom_site_aniso_U_23
_atom_site_aniso_U_13
_atom_site_aniso_U_12
Dy1 0.0272(8) 0.0272(8) 0.0256(12) 0.000 0.000 0.0136(4)
Dy2 0.0097(6) 0.0097(6) 0.0186(7) -0.00127(17) 0.00127(17) 0.0058(4)
Te1 0.0149(8) 0.0149(8) 0.0123(12) 0.000 0.000 0.0074(4)
Te2 0.0119(7) 0.0115(8) 0.0151(9) 0.0005(5) 0.0002(3) 0.0057(4)
Te3 0.0079(8) 0.0146(7) 0.0156(9) -0.0005(3) -0.0010(5) 0.0040(4)
Te4 0.0137(8) 0.0137(8) 0.0165(13) 0.000 0.000 0.0068(4)
Cu1 0.0212(16) 0.0212(16) 0.020(2) 0.000 0.000 0.0106(8)
Cu2 0.0126(18) 0.0150(14) 0.027(2) -0.0024(7) -0.0048(15) 0.0063(9)
Cu3 0.062(8) 0.056(5) 0.016(6) 0.009(3) 0.018(5) 0.031(4)

loop_
_atom_type_symbol
_atom_type_description
_atom_type_scat_dispersion_real
_atom_type_scat_dispersion_imag
_atom_type_scat_source
Cu Cu 0.3201 1.2651 'International Tables Vol C Tables 4.2.6.8 and 6.1.1.4'
Te Te -0.5308 1.6751 'International Tables Vol C Tables 4.2.6.8 and 6.1.1.4'
Dy Dy -0.1892 4.4098 'International Tables Vol C Tables 4.2.6.8 and 6.1.1.4'

loop_
_geom_angle_atom_site_label_1
_geom_angle_atom_site_label_2
_geom_angle_atom_site_label_3
_geom_angle
_geom_angle_site_symmetry_1
_geom_angle_site_symmetry_3
Te2 Dy1 Te2 93.22(6) . 3
Te2 Dy1 Te2 93.22(6) . 2
Te2 Dy1 Te2 93.22(6) 3 2
Te2 Dy1 Te3 173.97(8) . 3
Te2 Dy1 Te3 90.92(3) 3 3
Te2 Dy1 Te3 90.92(3) 2 3
Te2 Dy1 Te3 90.92(3) . 2
Te2 Dy1 Te3 173.97(8) 3 2
Te2 Dy1 Te3 90.92(3) 2 2
Te3 Dy1 Te3 84.63(6) 3 2
Te2 Dy1 Te3 90.92(3) . .
Te2 Dy1 Te3 90.92(3) 3 .
Te2 Dy1 Te3 173.97(8) 2 .
Te3 Dy1 Te3 84.63(6) 3 .
Te3 Dy1 Te3 84.63(6) 2 .
Te2 Dy1 Cu2 47.25(3) . 7_665
Te2 Dy1 Cu2 47.25(3) 3 7_665
Te2 Dy1 Cu2 103.51(9) 2 7_665
Te3 Dy1 Cu2 135.65(2) 3 7_665
Te3 Dy1 Cu2 135.65(2) 2 7_665
Te3 Dy1 Cu2 82.52(7) . 7_665
Te2 Dy1 Cu2 47.25(3) . 8_455
Te2 Dy1 Cu2 103.51(9) 3 8_455
Te2 Dy1 Cu2 47.25(3) 2 8_455
Te3 Dy1 Cu2 135.65(2) 3 8_455
Te3 Dy1 Cu2 82.52(7) 2 8_455
Te3 Dy1 Cu2 135.65(2) . 8_455
Cu2 Dy1 Cu2 77.77(10) 7_665 8_455
Te2 Dy1 Cu2 103.51(9) . 9_545
Te2 Dy1 Cu2 47.25(3) 3 9_545
Te2 Dy1 Cu2 47.25(3) 2 9_545
Te3 Dy1 Cu2 82.52(7) 3 9_545
Te3 Dy1 Cu2 135.65(2) 2 9_545
Te3 Dy1 Cu2 135.65(2) . 9_545
Cu2 Dy1 Cu2 77.77(10) 7_665 9_545
Cu2 Dy1 Cu2 77.77(10) 8_455 9_545
Te3 Dy2 Te3 92.64(6) . 3_665
Te3 Dy2 Te1 89.39(4) . .
Te3 Dy2 Te1 89.39(4) 3_665 .
Te3 Dy2 Te4 93.01(4) . .
Te3 Dy2 Te4 93.01(4) 3_665 .
Te1 Dy2 Te4 176.52(7) . .
Te3 Dy2 Te2 175.96(5) . 2_665
Te3 Dy2 Te2 91.06(3) 3_665 2_665
Te1 Dy2 Te2 89.02(4) . 2_665
Te4 Dy2 Te2 88.42(4) . 2_665
Te3 Dy2 Te2 91.06(3) . .
Te3 Dy2 Te2 175.96(5) 3_665 .
Te1 Dy2 Te2 89.02(4) . .
Te4 Dy2 Te2 88.42(4) . .
Te2 Dy2 Te2 85.20(6) 2_665 .
Te3 Dy2 Cu1 47.45(3) . 7_666
Te3 Dy2 Cu1 47.45(3) 3_665 7_666
Te1 Dy2 Cu1 100.85(7) . 7_666
Te4 Dy2 Cu1 82.63(7) . 7_666
Te2 Dy2 Cu1 136.55(3) 2_665 7_666
Te2 Dy2 Cu1 136.55(3) . 7_666
Te3 Dy2 Cu3 100.40(17) . 7_665
Te3 Dy2 Cu3 45.53(17) 3_665 7_665
Te1 Dy2 Cu3 45.3(2) . 7_665
Te4 Dy2 Cu3 136.4(2) . 7_665
Te2 Dy2 Cu3 81.06(16) 2_665 7_665
Te2 Dy2 Cu3 132.01(16) . 7_665
Cu1 Dy2 Cu3 76.91(12) 7_666 7_665
Te3 Dy2 Cu3 45.53(17) . 9
Te3 Dy2 Cu3 100.40(17) 3_665 9
Te1 Dy2 Cu3 45.3(2) . 9
Te4 Dy2 Cu3 136.4(2) . 9
Te2 Dy2 Cu3 132.01(16) 2_665 9
Te2 Dy2 Cu3 81.06(16) . 9
Cu1 Dy2 Cu3 76.91(12) 7_666 9
Cu3 Dy2 Cu3 75.0(4) 7_665 9
Cu3 Te1 Cu3 112.6(2) 8_565 9
Cu3 Te1 Cu3 112.6(2) 8_565 7_665
Cu3 Te1 Cu3 112.6(2) 9 7_665
Cu3 Te1 Cu1 73.9(3) 8_565 1_554
Cu3 Te1 Cu1 73.9(3) 9 1_554
Cu3 Te1 Cu1 73.9(3) 7_665 1_554
Cu3 Te1 Dy2 76.05(18) 8_565 2_665
Cu3 Te1 Dy2 161.8(3) 9 2_665
Cu3 Te1 Dy2 76.05(18) 7_665 2_665
Cu1 Te1 Dy2 124.27(4) 1_554 2_665
Cu3 Te1 Dy2 76.05(18) 8_565 3_565
Cu3 Te1 Dy2 76.05(18) 9 3_565
Cu3 Te1 Dy2 161.8(3) 7_665 3_565
Cu1 Te1 Dy2 124.27(4) 1_554 3_565
Dy2 Te1 Dy2 91.39(6) 2_665 3_565
Cu3 Te1 Dy2 161.8(3) 8_565 .
Cu3 Te1 Dy2 76.05(18) 9 .
Cu3 Te1 Dy2 76.05(18) 7_665 .
Cu1 Te1 Dy2 124.27(4) 1_554 .
Dy2 Te1 Dy2 91.39(6) 2_665 .
Dy2 Te1 Dy2 91.39(6) 3_565 .
Cu2 Te2 Cu2 110.35(15) 8_455 7_665
Cu2 Te2 Cu2 73.64(10) 8_455 3_566
Cu2 Te2 Cu2 73.64(10) 7_665 3_566
Cu2 Te2 Dy1 73.78(8) 8_455 .
Cu2 Te2 Dy1 73.78(8) 7_665 .
Cu2 Te2 Dy1 121.17(9) 3_566 .
Cu2 Te2 Dy2 76.39(8) 8_455 3_565
Cu2 Te2 Dy2 158.38(9) 7_665 3_565
Cu2 Te2 Dy2 127.57(5) 3_566 3_565
Dy1 Te2 Dy2 89.23(4) . 3_565
Cu2 Te2 Dy2 158.38(9) 8_455 .
Cu2 Te2 Dy2 76.39(8) 7_665 .
Cu2 Te2 Dy2 127.57(5) 3_566 .
Dy1 Te2 Dy2 89.23(4) . .
Dy2 Te2 Dy2 90.40(5) 3_565 .
Cu3 Te3 Cu3 117.2(5) 8 9
Cu3 Te3 Cu3 76.0(3) 8 .
Cu3 Te3 Cu3 76.0(3) 9 .
Cu3 Te3 Cu1 111.8(2) 8 7_666
Cu3 Te3 Cu1 111.8(2) 9 7_666
Cu3 Te3 Cu1 73.1(3) . 7_666
Cu3 Te3 Dy2 159.5(2) 8 .
Cu3 Te3 Dy2 76.0(2) 9 .
Cu3 Te3 Dy2 123.96(16) . .
Cu1 Te3 Dy2 73.92(8) 7_666 .
Cu3 Te3 Dy2 76.0(2) 8 2_655
Cu3 Te3 Dy2 159.5(2) 9 2_655
Cu3 Te3 Dy2 123.96(16) . 2_655
Cu1 Te3 Dy2 73.92(8) 7_666 2_655
Dy2 Te3 Dy2 87.38(5) . 2_655
Cu3 Te3 Dy1 79.2(2) 8 .
Cu3 Te3 Dy1 79.2(2) 9 .
Cu3 Te3 Dy1 131.3(3) . .
Cu1 Te3 Dy1 155.61(12) 7_666 .
Dy2 Te3 Dy1 88.65(4) . .
Dy2 Te3 Dy1 88.65(4) 2_655 .
Cu2 Te4 Cu2 113.79(8) 8 9_655
Cu2 Te4 Cu2 113.79(8) 8 7_665
Cu2 Te4 Cu2 113.79(8) 9_655 7_665
Cu2 Te4 Dy2 76.88(6) 8 2_655
Cu2 Te4 Dy2 156.94(12) 9_655 2_655
Cu2 Te4 Dy2 76.88(6) 7_665 2_655
Cu2 Te4 Dy2 76.88(6) 8 3_665
Cu2 Te4 Dy2 76.88(6) 9_655 3_665
Cu2 Te4 Dy2 156.94(12) 7_665 3_665
Dy2 Te4 Dy2 86.43(6) 2_655 3_665
Cu2 Te4 Dy2 156.94(12) 8 .
Cu2 Te4 Dy2 76.88(6) 9_655 .
Cu2 Te4 Dy2 76.88(6) 7_665 .
Dy2 Te4 Dy2 86.43(6) 2_655 .
Dy2 Te4 Dy2 86.43(6) 3_665 .
Te3 Cu1 Te3 113.87(8) 8_566 9_556
Te3 Cu1 Te3 113.87(8) 8_566 7_666
Te3 Cu1 Te3 113.87(8) 9_556 7_666
Te3 Cu1 Te1 104.60(10) 8_566 1_556
Te3 Cu1 Te1 104.60(10) 9_556 1_556
Te3 Cu1 Te1 104.60(10) 7_666 1_556
Te3 Cu1 Dy2 58.62(6) 8_566 9_556
Te3 Cu1 Dy2 58.62(6) 9_556 9_556
Te3 Cu1 Dy2 120.53(16) 7_666 9_556
Te1 Cu1 Dy2 134.88(6) 1_556 9_556
Te3 Cu1 Dy2 58.62(6) 8_566 8_566
Te3 Cu1 Dy2 120.53(16) 9_556 8_566
Te3 Cu1 Dy2 58.62(6) 7_666 8_566
Te1 Cu1 Dy2 134.88(6) 1_556 8_566
Dy2 Cu1 Dy2 75.72(9) 9_556 8_566
Te3 Cu1 Dy2 120.53(16) 8_566 7_666
Te3 Cu1 Dy2 58.62(6) 9_556 7_666
Te3 Cu1 Dy2 58.62(6) 7_666 7_666
Te1 Cu1 Dy2 134.88(6) 1_556 7_666
Dy2 Cu1 Dy2 75.72(9) 9_556 7_666
Dy2 Cu1 Dy2 75.72(9) 8_566 7_666
Te4 Cu2 Te2 112.07(9) 7_665 9_665
Te4 Cu2 Te2 112.07(9) 7_665 7_665
Te2 Cu2 Te2 116.00(14) 9_665 7_665
Te4 Cu2 Te2 102.92(13) 7_665 2_664
Te2 Cu2 Te2 106.27(10) 9_665 2_664
Te2 Cu2 Te2 106.27(10) 7_665 2_664
Te4 Cu2 Dy1 121.76(14) 7_665 7_665
Te2 Cu2 Dy1 58.97(7) 9_665 7_665
Te2 Cu2 Dy1 58.97(7) 7_665 7_665
Te2 Cu2 Dy1 135.32(13) 2_664 7_665
Te1 Cu3 Te3 114.9(3) 7_665 9
Te1 Cu3 Te3 114.9(3) 7_665 8
Te3 Cu3 Te3 109.7(5) 9 8
Te1 Cu3 Te3 108.4(5) 7_665 .
Te3 Cu3 Te3 103.9(3) 9 .
Te3 Cu3 Te3 103.9(3) 8 .
Te1 Cu3 Dy2 58.68(18) 7_665 7_665
Te3 Cu3 Dy2 58.48(14) 9 7_665
Te3 Cu3 Dy2 120.5(4) 8 7_665
Te3 Cu3 Dy2 135.4(2) . 7_665
Te1 Cu3 Dy2 58.68(18) 7_665 8
Te3 Cu3 Dy2 120.5(4) 9 8
Te3 Cu3 Dy2 58.48(14) 8 8
Te3 Cu3 Dy2 135.4(2) . 8
Dy2 Cu3 Dy2 78.1(2) 7_665 8

loop_
_geom_bond_atom_site_label_1
_geom_bond_atom_site_label_2
_geom_bond_distance
_geom_bond_site_symmetry_2
Dy1 Te2 3.0489(17) .
Dy1 Te2 3.0489(17) 3
Dy1 Te2 3.0489(17) 2
Dy1 Te3 3.1127(18) 3
Dy1 Te3 3.1127(18) 2
Dy1 Te3 3.1127(18) .
Dy1 Cu2 3.416(4) 7_665
Dy1 Cu2 3.416(4) 8_455
Dy1 Cu2 3.416(4) 9_545
Dy2 Te3 3.0614(12) .
Dy2 Te3 3.0614(12) 3_665
Dy2 Te1 3.0671(16) .
Dy2 Te4 3.0881(17) .
Dy2 Te2 3.0933(12) 2_665
Dy2 Te2 3.0933(12) .
Dy2 Cu1 3.446(4) 7_666
Dy2 Cu3 3.484(8) 7_665
Dy2 Cu3 3.484(8) 9
Te1 Cu3 2.550(12) 8_565
Te1 Cu3 2.550(12) 9
Te1 Cu3 2.550(12) 7_665
Te1 Cu1 2.664(5) 1_554
Te1 Dy2 3.0671(16) 2_665
Te1 Dy2 3.0671(16) 3_565
Te2 Cu2 2.6127(19) 8_455
Te2 Cu2 2.6127(19) 7_665
Te2 Cu2 2.639(4) 3_566
Te2 Dy2 3.0933(12) 3_565
Te3 Cu3 2.563(8) 8
Te3 Cu3 2.563(8) 9
Te3 Cu3 2.625(11) .
Te3 Cu1 2.6418(18) 7_666
Te3 Dy2 3.0614(12) 2_655
Te4 Cu2 2.584(3) 8
Te4 Cu2 2.584(3) 9_655
Te4 Cu2 2.584(3) 7_665
Te4 Dy2 3.0881(17) 2_655
Te4 Dy2 3.0881(17) 3_665
Cu1 Te3 2.6418(18) 8_566
Cu1 Te3 2.6418(18) 9_556
Cu1 Te3 2.6418(18) 7_666
Cu1 Te1 2.664(5) 1_556
Cu1 Dy2 3.446(4) 9_556
Cu1 Dy2 3.446(4) 8_566
Cu1 Dy2 3.446(4) 7_666
Cu2 Te4 2.584(3) 7_665
Cu2 Te2 2.6127(19) 9_665
Cu2 Te2 2.6127(19) 7_665
Cu2 Te2 2.639(4) 2_664
Cu2 Dy1 3.416(4) 7_665
Cu3 Te1 2.550(12) 7_665
Cu3 Te3 2.563(8) 9
Cu3 Te3 2.563(8) 8
Cu3 Dy2 3.484(8) 7_665
Cu3 Dy2 3.484(8) 8
